data_7055763
loop_
_publ_author_name
'Asmafiliz, Nuran'
'K\?il\?i\,c, Zeynel'
'Civan, Mehmet'
'Avc\?i, Orhan'
'Yasemin G\"onder (n\'ee Ko\,c), L.'
'A\,c\?ik, Leyla'
'Ayd\?in, Bet\"ul'
'T\"urk, Mustafa'
'H\"okelek, Tuncer'

_publ_section_title
;
 Phosphorus--nitrogen compounds. Part 36. Syntheses, Langmuir--Blodgett
 thin films and biological activities of spiro-bino-spiro trimeric
 phosphazenes
;
_journal_issue 11
_journal_name_full 'New J. Chem.'
_journal_page_first 9609
_journal_paper_doi 10.1039/C6NJ02052F
_journal_volume 40
_journal_year 2016
_chemical_formula_moiety 'C23 H42 N8 O P3'
_chemical_formula_sum 'C23 H42 N8 O P3'
_chemical_formula_weight 539.55
_chemical_name_systematic
;
 ?
;
_space_group_crystal_system monoclinic
_space_group_IT_number 15
_space_group_name_Hall '-C 2yc'
_space_group_name_H-M_alt 'C 1 2/c 1'
_symmetry_space_group_name_Hall '-C 2yc'
_symmetry_space_group_name_H-M 'C 1 2/c 1'
_atom_sites_solution_hydrogens geom
_audit_creation_method SHELXL-2013
_audit_update_record
;
2016-06-13 deposited with the CCDC.
2016-09-15 downloaded from the CCDC.
;
_cell_angle_alpha 90
_cell_angle_beta 104.465(3)
_cell_angle_gamma 90
_cell_formula_units_Z 8
_cell_length_a 38.868(2)
_cell_length_b 9.1882(6)
_cell_length_c 16.6047(10)
_cell_measurement_temperature 293(2)
_cell_volume 5742.0(6)
_computing_cell_refinement 'Bruker SAINT'
_computing_data_collection 'Bruker APEX2'
_computing_data_reduction 'Bruker SAINT'
_computing_molecular_graphics 'Bruker SHELXTL'
_computing_publication_material 'Ortep-3 for Windows (Farrugia, 1997)'
_computing_structure_refinement 'SHELXL-2013 (Sheldrick, 2013)'
_computing_structure_solution 'SHELXL-2013 (Sheldrick, 2013)'
_diffrn_ambient_temperature 293(2)
_diffrn_measured_fraction_theta_full 0.908
_diffrn_measured_fraction_theta_max 0.842
_diffrn_measurement_device_type 'Bruker APEX-II CCD'
_diffrn_measurement_method '\f and \w scans'
_diffrn_radiation_type MoK\a
_diffrn_radiation_wavelength 0.71073
_diffrn_reflns_av_R_equivalents 0.0276
_diffrn_reflns_av_unetI/netI 0.0446
_diffrn_reflns_Laue_measured_fraction_full 0.908
_diffrn_reflns_Laue_measured_fraction_max 0.842
_diffrn_reflns_limit_h_max 54
_diffrn_reflns_limit_h_min -36
_diffrn_reflns_limit_k_max 13
_diffrn_reflns_limit_k_min -13
_diffrn_reflns_limit_l_max 21
_diffrn_reflns_limit_l_min -15
_diffrn_reflns_number 11717
_diffrn_reflns_point_group_measured_fraction_full 0.908
_diffrn_reflns_point_group_measured_fraction_max 0.842
_diffrn_reflns_theta_full 25.242
_diffrn_reflns_theta_max 30.606
_diffrn_reflns_theta_min 3.722
_diffrn_source 'fine-focus sealed tube'
_exptl_absorpt_coefficient_mu 0.238
_exptl_absorpt_correction_T_max 0.965
_exptl_absorpt_correction_T_min 0.931
_exptl_absorpt_correction_type multi-scan
_exptl_absorpt_process_details 'SADABS; Bruker, 2005'
_exptl_crystal_colour Colourless
_exptl_crystal_density_diffrn 1.248
_exptl_crystal_description prism
_exptl_crystal_F_000 2312
_exptl_crystal_size_max 0.500
_exptl_crystal_size_mid 0.250
_exptl_crystal_size_min 0.150
_refine_diff_density_max 0.413
_refine_diff_density_min -0.323
_refine_diff_density_rms 0.057
_refine_ls_extinction_method none
_refine_ls_goodness_of_fit_ref 1.027
_refine_ls_hydrogen_treatment constr
_refine_ls_matrix_type full
_refine_ls_number_parameters 317
_refine_ls_number_reflns 7452
_refine_ls_number_restraints 0
_refine_ls_restrained_S_all 1.027
_refine_ls_R_factor_all 0.0999
_refine_ls_R_factor_gt 0.0608
_refine_ls_shift/su_max 0.001
_refine_ls_shift/su_mean 0.000
_refine_ls_structure_factor_coef Fsqd
_refine_ls_weighting_details 'w=1/[\s^2^(Fo^2^)+(0.1021P)^2^+2.7731P] where P=(Fo^2^+2Fc^2^)/3'
_refine_ls_weighting_scheme calc
_refine_ls_wR_factor_gt 0.1683
_refine_ls_wR_factor_ref 0.1955
_reflns_Friedel_coverage 0.000
_reflns_number_gt 4581
_reflns_number_total 7452
_reflns_threshold_expression 'I > 2\s(I)'
_cod_data_source_file c6nj02052f2.cif
_cod_data_source_block shelx
_cod_depositor_comments 'Adding full bibliography for 7055761--7055763.cif.'
_cod_database_code 7055763
_shelx_space_group_comment
;
The symmetry employed for this shelxl refinement is uniquely defined
by the following loop, which should always be used as a source of
symmetry information in preference to the above space-group names.
They are only intended as comments.
;
_shelx_estimated_absorpt_t_min 0.890
_shelx_estimated_absorpt_t_max 0.965
_shelxl_version_number 2013-4

loop_
_space_group_symop_operation_xyz
'x, y, z'
'-x, y, -z+1/2'
'x+1/2, y+1/2, z'
'-x+1/2, y+1/2, -z+1/2'
'-x, -y, -z'
'x, -y, z-1/2'
'-x+1/2, -y+1/2, -z'
'x+1/2, -y+1/2, z-1/2'

loop_
_atom_site_label
_atom_site_type_symbol
_atom_site_fract_x
_atom_site_fract_y
_atom_site_fract_z
_atom_site_U_iso_or_equiv
_atom_site_adp_type
_atom_site_occupancy
_atom_site_site_symmetry_order
_atom_site_calc_flag
_atom_site_refinement_flags_posn
_atom_site_refinement_flags_adp
_atom_site_refinement_flags_occupancy
P1 P 0.12881(2) 0.67820(7) 0.22904(4) 0.04210(18) Uani 1 1 d . . .
P2 P 0.14720(2) 0.43030(7) 0.15180(4) 0.04340(19) Uani 1 1 d . . .
P3 P 0.12251(2) 0.67798(8) 0.05819(4) 0.0467(2) Uani 1 1 d . . .
O1 O 0.15833(5) 0.7743(2) 0.28963(11) 0.0520(5) Uani 1 1 d . . .
N1 N 0.14166(6) 0.5139(2) 0.23160(13) 0.0486(5) Uani 1 1 d . . .
N2 N 0.13133(6) 0.5087(2) 0.06448(13) 0.0480(5) Uani 1 1 d . . .
N3 N 0.11883(6) 0.7561(2) 0.14169(14) 0.0522(6) Uani 1 1 d . . .
N4 N 0.09537(5) 0.6956(2) 0.27394(14) 0.0481(5) Uani 1 1 d . . .
N5 N 0.13006(6) 0.2645(3) 0.14119(14) 0.0539(6) Uani 1 1 d . . .
N6 N 0.19000(6) 0.3943(3) 0.17106(16) 0.0591(6) Uani 1 1 d . . .
N7 N 0.08626(7) 0.6964(3) -0.01856(16) 0.0648(7) Uani 1 1 d . . .
N8 N 0.15132(7) 0.7752(3) 0.02364(15) 0.0599(6) Uani 1 1 d . . .
C1 C 0.0000 0.9283(5) 0.2500 0.108(2) Uani 1 2 d S T P
H1 H 0.0000 1.0295 0.2500 0.130 Uiso 1 2 calc R U P
C2 C 0.02963(8) 0.8547(4) 0.2421(3) 0.0814(11) Uani 1 1 d . . .
H2 H 0.0496 0.9061 0.2370 0.098 Uiso 1 1 calc R U .
C3 C 0.02992(7) 0.7050(3) 0.24188(17) 0.0490(6) Uani 1 1 d . . .
C4 C 0.0000 0.6319(4) 0.2500 0.0465(8) Uani 1 2 d S T P
H4 H 0.0000 0.5307 0.2500 0.056 Uiso 1 2 calc R U P
C5 C 0.06225(7) 0.6240(4) 0.2309(2) 0.0616(8) Uani 1 1 d . . .
H5A H 0.0620 0.5258 0.2522 0.074 Uiso 1 1 calc R U .
H5B H 0.0613 0.6173 0.1720 0.074 Uiso 1 1 calc R U .
C6 C 0.10302(8) 0.6762(3) 0.36453(18) 0.0582(7) Uani 1 1 d . . .
H6A H 0.1089 0.5752 0.3783 0.070 Uiso 1 1 calc R U .
H6B H 0.0820 0.7003 0.3835 0.070 Uiso 1 1 calc R U .
C7 C 0.13349(9) 0.7717(4) 0.40849(18) 0.0624(8) Uani 1 1 d . . .
H7A H 0.1267 0.8731 0.3992 0.075 Uiso 1 1 calc R U .
H7B H 0.1388 0.7533 0.4678 0.075 Uiso 1 1 calc R U .
C8 C 0.16571(8) 0.7431(4) 0.37782(18) 0.0598(7) Uani 1 1 d . . .
H8A H 0.1851 0.8038 0.4078 0.072 Uiso 1 1 calc R U .
H8B H 0.1728 0.6421 0.3877 0.072 Uiso 1 1 calc R U .
C9 C 0.09161(9) 0.2483(4) 0.1029(2) 0.0773(10) Uani 1 1 d . . .
H9A H 0.0877 0.2116 0.0465 0.093 Uiso 1 1 calc R U .
H9B H 0.0797 0.3414 0.1011 0.093 Uiso 1 1 calc R U .
C10 C 0.07808(12) 0.1453(6) 0.1545(3) 0.1137(17) Uani 1 1 d . . .
H10A H 0.0733 0.0520 0.1267 0.136 Uiso 1 1 calc R U .
H10B H 0.0562 0.1814 0.1651 0.136 Uiso 1 1 calc R U .
C11 C 0.10533(11) 0.1299(5) 0.2328(3) 0.0955(13) Uani 1 1 d . . .
H11A H 0.1058 0.0311 0.2536 0.115 Uiso 1 1 calc R U .
H11B H 0.1007 0.1958 0.2745 0.115 Uiso 1 1 calc R U .
C12 C 0.13931(9) 0.1661(3) 0.2136(2) 0.0663(8) Uani 1 1 d . . .
H12A H 0.1508 0.0788 0.2002 0.080 Uiso 1 1 calc R U .
H12B H 0.1552 0.2140 0.2605 0.080 Uiso 1 1 calc R U .
C13 C 0.20483(10) 0.3133(5) 0.1120(3) 0.0987(14) Uani 1 1 d . . .
H13A H 0.2012 0.2096 0.1171 0.118 Uiso 1 1 calc R U .
H13B H 0.1937 0.3429 0.0554 0.118 Uiso 1 1 calc R U .
C14 C 0.24259(13) 0.3477(9) 0.1333(5) 0.164(3) Uani 1 1 d . . .
H14A H 0.2564 0.2590 0.1460 0.197 Uiso 1 1 calc R U .
H14B H 0.2488 0.3948 0.0866 0.197 Uiso 1 1 calc R U .
C15 C 0.25025(11) 0.4409(8) 0.2029(5) 0.157(3) Uani 1 1 d . . .
H15A H 0.2620 0.5280 0.1902 0.188 Uiso 1 1 calc R U .
H15B H 0.2661 0.3924 0.2496 0.188 Uiso 1 1 calc R U .
C16 C 0.21730(9) 0.4805(5) 0.2247(3) 0.0987(14) Uani 1 1 d . . .
H16A H 0.2189 0.4584 0.2827 0.118 Uiso 1 1 calc R U .
H16B H 0.2124 0.5834 0.2155 0.118 Uiso 1 1 calc R U .
C17 C 0.07287(12) 0.8450(5) -0.0432(3) 0.0951(13) Uani 1 1 d . . .
H17A H 0.0847 0.9162 -0.0025 0.114 Uiso 1 1 calc R U .
H17B H 0.0766 0.8707 -0.0970 0.114 Uiso 1 1 calc R U .
C18 C 0.03495(17) 0.8384(9) -0.0468(8) 0.230(5) Uani 1 1 d . . .
H18A H 0.0305 0.8798 0.0035 0.276 Uiso 1 1 calc R U .
H18B H 0.0216 0.8939 -0.0940 0.276 Uiso 1 1 calc R U .
C19 C 0.02396(14) 0.6890(7) -0.0547(6) 0.171(3) Uani 1 1 d . . .
H19A H 0.0129 0.6663 -0.1124 0.205 Uiso 1 1 calc R U .
H19B H 0.0069 0.6707 -0.0221 0.205 Uiso 1 1 calc R U .
C20 C 0.05574(8) 0.5987(4) -0.0244(2) 0.0784(10) Uani 1 1 d . . .
H20A H 0.0563 0.5197 -0.0628 0.094 Uiso 1 1 calc R U .
H20B H 0.0561 0.5579 0.0297 0.094 Uiso 1 1 calc R U .
C21 C 0.16273(13) 0.7274(5) -0.0504(2) 0.0937(13) Uani 1 1 d . . .
H21A H 0.1687 0.6247 -0.0466 0.112 Uiso 1 1 calc R U .
H21B H 0.1440 0.7438 -0.1005 0.112 Uiso 1 1 calc R U .
C22 C 0.19364(14) 0.8144(7) -0.0511(4) 0.130(2) Uani 1 1 d . . .
H22A H 0.1877 0.8866 -0.0951 0.156 Uiso 1 1 calc R U .
H22B H 0.2123 0.7529 -0.0616 0.156 Uiso 1 1 calc R U .
C23 C 0.20580(11) 0.8860(6) 0.0288(3) 0.1030(14) Uani 1 1 d . . .
H23A H 0.2091 0.9893 0.0212 0.124 Uiso 1 1 calc R U .
H23B H 0.2283 0.8449 0.0594 0.124 Uiso 1 1 calc R U .
C24 C 0.17847(12) 0.8627(5) 0.0742(3) 0.0952(14) Uani 1 1 d . . .
H24A H 0.1886 0.8141 0.1266 0.114 Uiso 1 1 calc R U .
H24B H 0.1687 0.9553 0.0858 0.114 Uiso 1 1 calc R U .

loop_
_atom_site_aniso_label
_atom_site_aniso_U_11
_atom_site_aniso_U_22
_atom_site_aniso_U_33
_atom_site_aniso_U_23
_atom_site_aniso_U_13
_atom_site_aniso_U_12
P1 0.0327(3) 0.0558(4) 0.0422(4) -0.0016(3) 0.0176(3) -0.0009(2)
P2 0.0336(3) 0.0539(4) 0.0455(4) -0.0025(3) 0.0151(3) -0.0018(3)
P3 0.0408(4) 0.0616(4) 0.0402(4) 0.0029(3) 0.0145(3) -0.0018(3)
O1 0.0401(10) 0.0683(11) 0.0514(11) -0.0057(9) 0.0187(8) -0.0107(8)
N1 0.0504(13) 0.0586(12) 0.0396(11) 0.0016(9) 0.0168(10) 0.0048(10)
N2 0.0470(12) 0.0607(13) 0.0394(11) -0.0019(9) 0.0163(10) -0.0002(9)
N3 0.0550(14) 0.0569(13) 0.0514(13) 0.0034(10) 0.0256(11) 0.0077(10)
N4 0.0330(10) 0.0729(14) 0.0438(12) -0.0068(10) 0.0195(9) -0.0040(9)
N5 0.0503(13) 0.0583(13) 0.0542(13) 0.0009(10) 0.0152(11) -0.0084(10)
N6 0.0344(11) 0.0763(16) 0.0686(16) -0.0143(12) 0.0167(11) 0.0000(10)
N7 0.0505(14) 0.0859(18) 0.0535(14) 0.0077(12) 0.0043(12) 0.0062(12)
N8 0.0660(16) 0.0757(16) 0.0453(13) -0.0020(11) 0.0274(12) -0.0180(12)
C1 0.055(3) 0.051(2) 0.212(8) 0.000 0.020(4) 0.000
C2 0.0447(16) 0.0668(19) 0.134(3) 0.015(2) 0.024(2) -0.0086(14)
C3 0.0364(13) 0.0630(16) 0.0501(15) -0.0014(12) 0.0156(12) -0.0037(11)
C4 0.0362(17) 0.0525(19) 0.054(2) 0.000 0.0180(16) 0.000
C5 0.0371(14) 0.0798(19) 0.075(2) -0.0236(16) 0.0268(14) -0.0097(13)
C6 0.0492(15) 0.081(2) 0.0517(17) 0.0095(14) 0.0267(14) 0.0037(14)
C7 0.0593(18) 0.089(2) 0.0415(15) -0.0036(14) 0.0174(14) -0.0005(15)
C8 0.0437(15) 0.085(2) 0.0493(16) -0.0079(14) 0.0090(13) -0.0034(14)
C9 0.0589(19) 0.087(2) 0.078(2) 0.0102(18) 0.0031(17) -0.0287(17)
C10 0.075(3) 0.155(4) 0.108(3) 0.040(3) 0.017(3) -0.035(3)
C11 0.091(3) 0.104(3) 0.095(3) 0.029(2) 0.029(2) -0.021(2)
C12 0.069(2) 0.0566(16) 0.073(2) 0.0079(14) 0.0163(17) 0.0029(14)
C13 0.054(2) 0.138(4) 0.112(3) -0.041(3) 0.035(2) 0.016(2)
C14 0.057(3) 0.264(8) 0.177(6) -0.053(6) 0.041(4) 0.019(4)
C15 0.039(2) 0.216(7) 0.209(7) -0.054(6) 0.019(3) -0.010(3)
C16 0.0473(18) 0.122(3) 0.118(3) -0.033(3) 0.005(2) -0.007(2)
C17 0.093(3) 0.101(3) 0.082(3) 0.025(2) 0.006(2) 0.021(2)
C18 0.088(4) 0.153(6) 0.422(16) 0.092(8) 0.013(6) 0.043(4)
C19 0.060(3) 0.144(5) 0.280(9) -0.015(5) -0.012(4) 0.013(3)
C20 0.0492(17) 0.094(2) 0.084(2) -0.0149(19) 0.0019(17) -0.0010(16)
C21 0.121(4) 0.117(3) 0.062(2) -0.019(2) 0.058(2) -0.042(3)
C22 0.104(4) 0.184(5) 0.126(4) -0.047(4) 0.073(4) -0.052(4)
C23 0.075(3) 0.144(4) 0.096(3) -0.009(3) 0.032(2) -0.033(3)
C24 0.098(3) 0.126(3) 0.074(2) -0.029(2) 0.044(2) -0.057(3)

loop_
_atom_type_symbol
_atom_type_description
_atom_type_scat_dispersion_real
_atom_type_scat_dispersion_imag
_atom_type_scat_source
C C 0.0033 0.0016 'International Tables Vol C Tables 4.2.6.8 and 6.1.1.4'
H H 0.0000 0.0000 'International Tables Vol C Tables 4.2.6.8 and 6.1.1.4'
N N 0.0061 0.0033 'International Tables Vol C Tables 4.2.6.8 and 6.1.1.4'
O O 0.0106 0.0060 'International Tables Vol C Tables 4.2.6.8 and 6.1.1.4'
P P 0.1023 0.0942 'International Tables Vol C Tables 4.2.6.8 and 6.1.1.4'

loop_
_geom_angle_atom_site_label_1
_geom_angle_atom_site_label_2
_geom_angle_atom_site_label_3
_geom_angle
_geom_angle_site_symmetry_1
O1 P1 N4 100.62(11) .
N1 P1 O1 109.79(11) .
N1 P1 N4 110.87(12) .
N3 P1 O1 107.61(12) .
N3 P1 N1 117.37(12) .
N3 P1 N4 109.23(12) .
N1 P2 N2 115.82(12) .
N1 P2 N5 113.47(13) .
N1 P2 N6 105.98(12) .
N2 P2 N5 105.34(12) .
N2 P2 N6 114.13(13) .
N6 P2 N5 101.32(13) .
N2 P3 N3 116.52(12) .
N2 P3 N7 106.19(13) .
N2 P3 N8 113.58(14) .
N3 P3 N7 112.22(14) .
N3 P3 N8 105.96(13) .
N8 P3 N7 101.45(14) .
C8 O1 P1 117.30(17) .
P1 N1 P2 122.94(14) .
P3 N2 P2 121.90(14) .
P1 N3 P3 122.63(15) .
C5 N4 P1 115.40(18) .
C5 N4 C6 112.0(2) .
C6 N4 P1 117.87(18) .
C9 N5 P2 118.4(2) .
C12 N5 P2 117.91(19) .
C12 N5 C9 107.7(2) .
C13 N6 P2 121.4(2) .
C16 N6 P2 124.2(2) .
C16 N6 C13 110.0(3) .
C17 N7 P3 118.7(2) .
C20 N7 P3 120.3(2) .
C20 N7 C17 108.8(3) .
C21 N8 P3 120.1(2) .
C24 N8 P3 124.9(2) .
C24 N8 C21 109.1(3) .
C2 C1 C2 120.8(5) 2
C2 C1 H1 119.6 2
C2 C1 H1 119.6 .
C1 C2 C3 120.1(3) .
C1 C2 H2 119.9 .
C3 C2 H2 119.9 .
C2 C3 C4 118.6(3) .
C2 C3 C5 120.1(3) .
C4 C3 C5 121.3(3) .
C3 C4 C3 121.7(4) 2
C3 C4 H4 119.2 2
C3 C4 H4 119.2 .
N4 C5 C3 112.1(2) .
N4 C5 H5A 109.2 .
N4 C5 H5B 109.2 .
C3 C5 H5A 109.2 .
C3 C5 H5B 109.2 .
H5A C5 H5B 107.9 .
N4 C6 C7 111.0(2) .
N4 C6 H6A 109.4 .
N4 C6 H6B 109.4 .
C7 C6 H6A 109.4 .
C7 C6 H6B 109.4 .
H6A C6 H6B 108.0 .
C6 C7 H7A 109.4 .
C6 C7 H7B 109.4 .
C8 C7 C6 111.0(3) .
C8 C7 H7A 109.4 .
C8 C7 H7B 109.4 .
H7A C7 H7B 108.0 .
O1 C8 C7 109.9(2) .
O1 C8 H8A 109.7 .
O1 C8 H8B 109.7 .
C7 C8 H8A 109.7 .
C7 C8 H8B 109.7 .
H8A C8 H8B 108.2 .
N5 C9 H9A 110.4 .
N5 C9 H9B 110.4 .
C10 C9 N5 106.6(3) .
C10 C9 H9A 110.4 .
C10 C9 H9B 110.4 .
H9B C9 H9A 108.6 .
C9 C10 C11 107.3(3) .
C9 C10 H10A 110.3 .
C9 C10 H10B 110.3 .
C11 C10 H10A 110.3 .
C11 C10 H10B 110.3 .
H10A C10 H10B 108.5 .
C10 C11 C12 106.0(3) .
C10 C11 H11A 110.5 .
C10 C11 H11B 110.5 .
C12 C11 H11A 110.5 .
C12 C11 H11B 110.5 .
H11A C11 H11B 108.7 .
C11 C12 N5 105.4(3) .
C11 C12 H12A 110.7 .
C11 C12 H12B 110.7 .
N5 C12 H12A 110.7 .
N5 C12 H12B 110.7 .
H12A C12 H12B 108.8 .
C14 C13 N6 105.6(4) .
C14 C13 H13A 110.6 .
C14 C13 H13B 110.6 .
N6 C13 H13A 110.6 .
N6 C13 H13B 110.6 .
H13A C13 H13B 108.7 .
C13 C14 H14A 109.9 .
C13 C14 H14B 109.9 .
C15 C14 C13 109.0(4) .
C15 C14 H14A 109.9 .
C15 C14 H14B 109.9 .
H14A C14 H14B 108.3 .
C14 C15 C16 109.6(4) .
C14 C15 H15A 109.7 .
C14 C15 H15B 109.7 .
C16 C15 H15A 109.7 .
C16 C15 H15B 109.7 .
H15A C15 H15B 108.2 .
N6 C16 C15 105.4(4) .
N6 C16 H16A 110.7 .
N6 C16 H16B 110.7 .
C15 C16 H16A 110.7 .
C15 C16 H16B 110.7 .
H16A C16 H16B 108.8 .
C18 C17 N7 104.7(4) .
C18 C17 H17A 110.8 .
C18 C17 H17B 110.8 .
N7 C17 H17A 110.8 .
N7 C17 H17B 110.8 .
H17A C17 H17B 108.9 .
C17 C18 H18A 110.0 .
C17 C18 H18B 110.0 .
C19 C18 C17 108.5(5) .
C19 C18 H18A 110.0 .
C19 C18 H18B 110.0 .
H18A C18 H18B 108.4 .
C18 C19 C20 107.7(4) .
C18 C19 H19A 110.2 .
C18 C19 H19B 110.2 .
C20 C19 H19A 110.2 .
C20 C19 H19B 110.2 .
H19A C19 H19B 108.5 .
C19 C20 N7 105.9(4) .
C19 C20 H20A 110.6 .
C19 C20 H20B 110.6 .
N7 C20 H20A 110.6 .
N7 C20 H20B 110.6 .
H20A C20 H20B 108.7 .
C22 C21 N8 105.4(3) .
C22 C21 H21A 110.7 .
C22 C21 H21B 110.7 .
N8 C21 H21A 110.7 .
N8 C21 H21B 110.7 .
H21A C21 H21B 108.8 .
C21 C22 C23 108.9(4) .
C21 C22 H22A 109.9 .
C21 C22 H22B 109.9 .
C23 C22 H22A 109.9 .
C23 C22 H22B 109.9 .
H22A C22 H22B 108.3 .
C22 C23 C24 107.0(3) .
C22 C23 H23A 110.3 .
C22 C23 H23B 110.3 .
C24 C23 H23A 110.3 .
C24 C23 H23B 110.3 .
H23A C23 H23B 108.6 .
N8 C24 C23 107.8(3) .
N8 C24 H24A 110.1 .
N8 C24 H24B 110.1 .
C23 C24 H24A 110.1 .
C23 C24 H24B 110.1 .
H24A C24 H24B 108.5 .

loop_
_geom_bond_atom_site_label_1
_geom_bond_atom_site_label_2
_geom_bond_distance
_geom_bond_site_symmetry_2
P1 O1 1.5913(18) .
P1 N1 1.587(2) .
P1 N3 1.576(2) .
P1 N4 1.660(2) .
P2 N1 1.592(2) .
P2 N2 1.598(2) .
P2 N5 1.654(2) .
P2 N6 1.647(2) .
P3 N2 1.590(2) .
P3 N3 1.599(2) .
P3 N7 1.656(2) .
P3 N8 1.644(3) .
O1 C8 1.449(3) .
N4 C5 1.464(3) .
N4 C6 1.469(4) .
N5 C9 1.478(4) .
N5 C12 1.475(4) .
N6 C13 1.459(4) .
N6 C16 1.440(4) .
N7 C17 1.482(5) .
N7 C20 1.472(4) .
N8 C21 1.474(5) .
N8 C24 1.422(4) .
C1 C2 1.369(4) 2
C1 H1 0.9300 .
C2 C1 1.369(4) .
C2 H2 0.9300 .
C3 C2 1.376(4) .
C3 C5 1.511(4) .
C4 C3 1.378(3) .
C4 C3 1.378(3) 2
C4 H4 0.9300 .
C5 H5A 0.9700 .
C5 H5B 0.9700 .
C6 C7 1.508(4) .
C6 H6A 0.9700 .
C6 H6B 0.9700 .
C7 H7A 0.9700 .
C7 H7B 0.9700 .
C8 C7 1.488(4) .
C8 H8A 0.9700 .
C8 H8B 0.9700 .
C9 C10 1.460(5) .
C9 H9A 0.9700 .
C9 H9B 0.9700 .
C10 H10A 0.9700 .
C10 H10B 0.9700 .
C11 C10 1.464(6) .
C11 H11A 0.9700 .
C11 H11B 0.9700 .
C12 C11 1.472(5) .
C12 H12A 0.9700 .
C12 H12B 0.9700 .
C13 C14 1.456(7) .
C13 H13A 0.9700 .
C13 H13B 0.9700 .
C14 H14A 0.9700 .
C14 H14B 0.9700 .
C15 C14 1.410(8) .
C15 C16 1.461(7) .
C15 H15A 0.9700 .
C15 H15B 0.9700 .
C16 H16A 0.9700 .
C16 H16B 0.9700 .
C17 C18 1.462(8) .
C17 H17A 0.9700 .
C17 H17B 0.9700 .
C18 H18A 0.9700 .
C18 H18B 0.9700 .
C19 C18 1.434(9) .
C19 H19A 0.9700 .
C19 H19B 0.9700 .
C20 C19 1.469(6) .
C20 H20A 0.9700 .
C20 H20B 0.9700 .
C21 H21A 0.9700 .
C21 H21B 0.9700 .
C22 C21 1.446(6) .
C22 C23 1.451(6) .
C22 H22A 0.9700 .
C22 H22B 0.9700 .
C23 C24 1.463(5) .
C23 H23A 0.9700 .
C23 H23B 0.9700 .
C24 H24A 0.9700 .
C24 H24B 0.9700 .

loop_
_geom_torsion_atom_site_label_1
_geom_torsion_atom_site_label_2
_geom_torsion_atom_site_label_3
_geom_torsion_atom_site_label_4
_geom_torsion
_geom_torsion_site_symmetry_1
_geom_torsion_site_symmetry_4
N1 P1 O1 C8 -65.1(2) . .
N3 P1 O1 C8 166.1(2) . .
N4 P1 O1 C8 51.8(2) . .
O1 P1 N1 P2 -119.09(16) . .
N3 P1 N1 P2 4.2(2) . .
N4 P1 N1 P2 130.63(16) . .
O1 P1 N3 P3 122.19(17) . .
N1 P1 N3 P3 -2.2(2) . .
N4 P1 N3 P3 -129.41(17) . .
O1 P1 N4 C5 177.3(2) . .
N1 P1 N4 C5 -66.6(2) . .
N3 P1 N4 C5 64.2(2) . .
O1 P1 N4 C6 -46.7(2) . .
N1 P1 N4 C6 69.4(2) . .
N3 P1 N4 C6 -159.8(2) . .
N2 P2 N1 P1 -12.6(2) . .
N5 P2 N1 P1 -134.60(16) . .
N6 P2 N1 P1 115.10(18) . .
N1 P2 N2 P3 19.8(2) . .
N5 P2 N2 P3 146.06(16) . .
N6 P2 N2 P3 -103.71(18) . .
N1 P2 N5 C9 81.8(3) . .
N2 P2 N5 C9 -45.9(3) . .
N6 P2 N5 C9 -165.0(3) . .
N1 P2 N5 C12 -50.8(3) . .
N2 P2 N5 C12 -178.5(2) . .
N6 P2 N5 C12 62.4(2) . .
N1 P2 N6 C13 178.0(3) . .
N2 P2 N6 C13 -53.4(3) . .
N5 P2 N6 C13 59.3(3) . .
N1 P2 N6 C16 -27.9(4) . .
N2 P2 N6 C16 100.8(3) . .
N5 P2 N6 C16 -146.5(3) . .
N3 P3 N2 P2 -18.1(2) . .
N7 P3 N2 P2 -143.87(17) . .
N8 P3 N2 P2 105.51(17) . .
N2 P3 N3 P1 8.9(2) . .
N7 P3 N3 P1 131.56(18) . .
N8 P3 N3 P1 -118.57(19) . .
N2 P3 N7 C17 -175.9(3) . .
N3 P3 N7 C17 55.8(3) . .
N8 P3 N7 C17 -56.9(3) . .
N2 P3 N7 C20 46.0(3) . .
N3 P3 N7 C20 -82.4(3) . .
N8 P3 N7 C20 164.9(3) . .
N2 P3 N8 C21 46.8(3) . .
N3 P3 N8 C21 176.0(3) . .
N7 P3 N8 C21 -66.7(3) . .
N2 P3 N8 C24 -103.0(4) . .
N3 P3 N8 C24 26.1(4) . .
N7 P3 N8 C24 143.5(4) . .
P1 O1 C8 C7 -63.2(3) . .
P1 N4 C5 C3 -147.9(2) . .
C6 N4 C5 C3 73.6(3) . .
P1 N4 C6 C7 52.5(3) . .
C5 N4 C6 C7 -170.1(2) . .
P2 N5 C9 C10 -134.7(3) . .
C12 N5 C9 C10 2.3(4) . .
P2 N5 C12 C11 119.5(3) . .
C9 N5 C12 C11 -17.7(4) . .
P2 N6 C13 C14 159.7(4) . .
C16 N6 C13 C14 2.3(6) . .
P2 N6 C16 C15 -161.8(4) . .
C13 N6 C16 C15 -5.1(6) . .
P3 N7 C17 C18 -131.4(6) . .
C20 N7 C17 C18 11.2(6) . .
P3 N7 C20 C19 143.2(4) . .
C17 N7 C20 C19 1.4(5) . .
P3 N8 C21 C22 -166.3(4) . .
C24 N8 C21 C22 -12.1(5) . .
P3 N8 C24 C23 159.0(3) . .
C21 N8 C24 C23 6.4(5) . .
C3 C2 C1 C2 0.1(2) . 2
C4 C3 C2 C1 -0.3(5) . .
C5 C3 C2 C1 178.3(3) . .
C2 C3 C5 N4 37.9(4) . .
C4 C3 C5 N4 -143.5(2) . .
C3 C4 C3 C2 0.1(2) 2 .
C3 C4 C3 C5 -178.5(3) 2 .
N4 C6 C7 C8 -56.2(3) . .
O1 C8 C7 C6 60.7(3) . .
N5 C9 C10 C11 14.2(6) . .
C12 C11 C10 C9 -25.4(6) . .
N5 C12 C11 C10 26.3(5) . .
N6 C13 C14 C15 1.7(8) . .
C16 C15 C14 C13 -4.9(10) . .
C14 C15 C16 N6 6.2(8) . .
N7 C17 C18 C19 -20.1(9) . .
C20 C19 C18 C17 21.5(11) . .
N7 C20 C19 C18 -13.9(9) . .
C23 C22 C21 N8 13.3(6) . .
C21 C22 C23 C24 -9.7(7) . .
C22 C23 C24 N8 1.9(6) . .
